data_7711622
loop_
_publ_author_name
'Qin, Yuanyuan'
'Wu, Yuewei'
'Luo, Shuchang'
'Xi, Jing'
'Guo, Yan'
'Ding, Yi'
'Zhang, Jun'
'Liu, Xiangyu'

_publ_section_title
;
 Modulation of the magnetic dynamics of pentagonal-bipyramidal Co(II)
 complexes by fine-tuning the coordination microenvironment.
;
_journal_name_full 'Dalton transactions (Cambridge, England : 2003)'
_journal_paper_doi 10.1039/d2dt02345h
_journal_year 2022
_chemical_formula_moiety 'C24 H25 Co N5 O4'
_chemical_formula_sum 'C24 H25 Co N5 O4'
_chemical_formula_weight 506.42
_space_group_crystal_system monoclinic
_space_group_IT_number 14
_space_group_name_Hall '-P 2yn'
_space_group_name_H-M_alt 'P 1 21/n 1'
_atom_sites_solution_hydrogens mixed
_atom_sites_solution_primary dual
_audit_creation_date 2019-08-26
_audit_creation_method
;
Olex2 1.2
(compiled 2018.05.29 svn.r3508 for OlexSys, GUI svn.r5506)
;
_audit_update_record
;
2021-11-09 deposited with the CCDC.	2022-10-17 downloaded from the CCDC.
;
_cell_angle_alpha 90
_cell_angle_beta 109.445(9)
_cell_angle_gamma 90
_cell_formula_units_Z 4
_cell_length_a 9.9206(8)
_cell_length_b 24.0797(17)
_cell_length_c 10.0515(8)
_cell_measurement_reflns_used 3377
_cell_measurement_temperature 100.00(10)
_cell_measurement_theta_max 28.7580
_cell_measurement_theta_min 2.7390
_cell_volume 2264.2(3)
_computing_cell_refinement 'CrysAlisPro 1.171.38.43f (Rigaku OD, 2015)'
_computing_data_collection 'CrysAlisPro 1.171.38.43f (Rigaku OD, 2015)'
_computing_data_reduction 'CrysAlisPro 1.171.38.43f (Rigaku OD, 2015)'
_computing_molecular_graphics 'Olex2 (Dolomanov et al., 2009)'
_computing_publication_material 'Olex2 (Dolomanov et al., 2009)'
_computing_structure_refinement 'ShelXL (Sheldrick, 2015)'
_computing_structure_solution 'ShelXT (Sheldrick, 2015)'
_diffrn_ambient_temperature 100.00(10)
_diffrn_measured_fraction_theta_full 0.997
_diffrn_measured_fraction_theta_max 0.863
_diffrn_measurement_device_type 'multiwire proportional'
_diffrn_measurement_method 'phi and omega scans'
_diffrn_radiation_monochromator graphite
_diffrn_radiation_type MoK\a
_diffrn_radiation_wavelength 0.71073
_diffrn_reflns_av_R_equivalents 0.0536
_diffrn_reflns_av_unetI/netI 0.0866
_diffrn_reflns_Laue_measured_fraction_full 0.997
_diffrn_reflns_Laue_measured_fraction_max 0.863
_diffrn_reflns_limit_h_max 11
_diffrn_reflns_limit_h_min -13
_diffrn_reflns_limit_k_max 33
_diffrn_reflns_limit_k_min -31
_diffrn_reflns_limit_l_max 13
_diffrn_reflns_limit_l_min -12
_diffrn_reflns_number 14627
_diffrn_reflns_point_group_measured_fraction_full 0.997
_diffrn_reflns_point_group_measured_fraction_max 0.863
_diffrn_reflns_theta_full 25.242
_diffrn_reflns_theta_max 29.496
_diffrn_reflns_theta_min 2.336
_exptl_absorpt_coefficient_mu 0.800
_exptl_absorpt_correction_T_max 1.00000
_exptl_absorpt_correction_T_min 0.90696
_exptl_absorpt_correction_type multi-scan
_exptl_absorpt_process_details
;
CrysAlisPro 1.171.38.43f (Rigaku Oxford Diffraction, 2015)
Empirical absorption correction using spherical harmonics,
 implemented in SCALE3 ABSPACK scaling algorithm.
;
_exptl_crystal_colour orange
_exptl_crystal_colour_primary orange
_exptl_crystal_density_diffrn 1.486
_exptl_crystal_description block
_exptl_crystal_F_000 1052
_exptl_crystal_size_max 0.12
_exptl_crystal_size_mid 0.11
_exptl_crystal_size_min 0.1
_refine_diff_density_max 0.410
_refine_diff_density_min -0.461
_refine_diff_density_rms 0.089
_refine_ls_extinction_method none
_refine_ls_goodness_of_fit_ref 1.039
_refine_ls_hydrogen_treatment mixed
_refine_ls_matrix_type full
_refine_ls_number_parameters 314
_refine_ls_number_reflns 5438
_refine_ls_number_restraints 3
_refine_ls_restrained_S_all 1.039
_refine_ls_R_factor_all 0.0850
_refine_ls_R_factor_gt 0.0532
_refine_ls_shift/su_max 0.001
_refine_ls_shift/su_mean 0.000
_refine_ls_structure_factor_coef Fsqd
_refine_ls_weighting_details 'w=1/[\s^2^(Fo^2^)+(0.0301P)^2^+0.7930P] where P=(Fo^2^+2Fc^2^)/3'
_refine_ls_weighting_scheme calc
_refine_ls_wR_factor_gt 0.0919
_refine_ls_wR_factor_ref 0.1035
_reflns_Friedel_coverage 0.000
_reflns_number_gt 3940
_reflns_number_total 5438
_reflns_threshold_expression 'I > 2\s(I)'
_cod_data_source_file d2dt02345h2.cif
_cod_data_source_block lxy190826
_cod_database_code 7711622
_shelx_shelxl_version_number 2018/3
_shelx_space_group_comment
;
The symmetry employed for this shelxl refinement is uniquely defined
by the following loop, which should always be used as a source of
symmetry information in preference to the above space-group names.
They are only intended as comments.
;
_shelx_estimated_absorpt_t_max 0.924
_shelx_estimated_absorpt_t_min 0.910
_olex2_refinement_description
;
1. Fixed Uiso
 At 1.2 times of:
  All C(H) groups
 At 1.5 times of:
  All C(H,H,H) groups, All O(H) groups, All O(H,H) groups
2. Restrained distances
 O3-H3
 0.85 with sigma of 0.01
 C24-H3
 1.879578 with sigma of 0.02
 Co1-H3
 2.728922 with sigma of 0.02
3.a Rotating group:
 O4(H4A,H4B)
3.b Aromatic/amide H refined with riding coordinates:
 C2(H2), C3(H3A), C4(H4), C5(H5), C6(H6), C11(H11), C12(H12), C13(H13),
 C19(H19), C20(H20), C21(H21), C22(H22), C23(H23)
3.c Idealised Me refined as rotating group:
 C9(H9A,H9B,H9C), C16(H16A,H16B,H16C), C24(H24A,H24B,H24C)
;
_olex2_submission_special_instructions 'No special instructions were received'

loop_
_space_group_symop_operation_xyz
'x, y, z'
'-x+1/2, y+1/2, -z+1/2'
'-x, -y, -z'
'x-1/2, -y-1/2, z-1/2'

loop_
_atom_site_label
_atom_site_type_symbol
_atom_site_fract_x
_atom_site_fract_y
_atom_site_fract_z
_atom_site_U_iso_or_equiv
_atom_site_adp_type
_atom_site_occupancy
_atom_site_site_symmetry_order
_atom_site_calc_flag
_atom_site_refinement_flags_posn
_atom_site_refinement_flags_adp
_atom_site_refinement_flags_occupancy
_atom_site_disorder_assembly
_atom_site_disorder_group
Co1 Co 0.47758(4) 0.43914(2) 0.69639(4) 0.01056(11) Uani 1 1 d D . . . .
O1 O 0.65279(18) 0.43477(7) 0.61096(18) 0.0136(4) Uani 1 1 d . . . . .
O2 O 0.55651(19) 0.52287(8) 0.72703(18) 0.0149(4) Uani 1 1 d . . . . .
O3 O 0.62050(19) 0.41512(8) 0.89830(19) 0.0170(4) Uani 1 1 d D . . . .
H3 H 0.619(2) 0.4273(10) 0.9766(12) 0.026 Uiso 1 1 d DR . . . .
O4 O 0.33765(18) 0.46230(8) 0.49063(18) 0.0127(4) Uani 1 1 d . . . . .
H4A H 0.372087 0.450669 0.427904 0.019 Uiso 1 1 d GR . . . .
H4B H 0.337224 0.497761 0.482203 0.019 Uiso 1 1 d GR . . . .
N1 N 0.5822(2) 0.34476(9) 0.5386(2) 0.0133(5) Uani 1 1 d . . . . .
N2 N 0.4845(2) 0.35649(9) 0.6057(2) 0.0122(5) Uani 1 1 d . . . . .
N3 N 0.3069(2) 0.38838(9) 0.7228(2) 0.0119(5) Uani 1 1 d . . . . .
N4 N 0.3626(2) 0.48783(9) 0.8123(2) 0.0123(5) Uani 1 1 d . . . . .
N5 N 0.4071(2) 0.54156(9) 0.8553(2) 0.0123(5) Uani 1 1 d . . . . .
C1 C 0.7798(3) 0.38486(11) 0.4861(3) 0.0113(6) Uani 1 1 d . . . . .
C2 C 0.8848(3) 0.42585(11) 0.5155(3) 0.0147(6) Uani 1 1 d . . . . .
H2 H 0.879932 0.456678 0.572745 0.018 Uiso 1 1 calc R . . . .
C3 C 0.9970(3) 0.42191(12) 0.4616(3) 0.0166(6) Uani 1 1 d . . . . .
H3A H 1.068491 0.449890 0.482250 0.020 Uiso 1 1 calc R . . . .
C4 C 1.0037(3) 0.37724(12) 0.3781(3) 0.0199(7) Uani 1 1 d . . . . .
H4 H 1.080200 0.374531 0.341418 0.024 Uiso 1 1 calc R . . . .
C5 C 0.8995(3) 0.33625(12) 0.3473(3) 0.0189(6) Uani 1 1 d . . . . .
H5 H 0.905330 0.305457 0.290427 0.023 Uiso 1 1 calc R . . . .
C6 C 0.7870(3) 0.34021(12) 0.3996(3) 0.0150(6) Uani 1 1 d . . . . .
H6 H 0.714582 0.312542 0.376705 0.018 Uiso 1 1 calc R . . . .
C7 C 0.6641(3) 0.38960(11) 0.5499(3) 0.0107(5) Uani 1 1 d . . . . .
C8 C 0.3866(3) 0.32001(11) 0.5975(3) 0.0130(6) Uani 1 1 d . . . . .
C9 C 0.3694(3) 0.26675(12) 0.5166(3) 0.0185(6) Uani 1 1 d . . . . .
H9A H 0.412424 0.270573 0.442320 0.028 Uiso 1 1 calc GR . . . .
H9B H 0.267435 0.258173 0.473789 0.028 Uiso 1 1 calc GR . . . .
H9C H 0.416924 0.236645 0.580637 0.028 Uiso 1 1 calc GR . . . .
C10 C 0.2886(3) 0.33629(11) 0.6738(3) 0.0132(6) Uani 1 1 d . . . . .
C11 C 0.1836(3) 0.30177(12) 0.6932(3) 0.0157(6) Uani 1 1 d . . . . .
H11 H 0.172126 0.264756 0.658504 0.019 Uiso 1 1 calc R . . . .
C12 C 0.0969(3) 0.32272(12) 0.7640(3) 0.0191(6) Uani 1 1 d . . . . .
H12 H 0.024727 0.300006 0.778521 0.023 Uiso 1 1 calc R . . . .
C13 C 0.1150(3) 0.37660(12) 0.8136(3) 0.0163(6) Uani 1 1 d . . . . .
H13 H 0.055639 0.391317 0.862201 0.020 Uiso 1 1 calc R . . . .
C14 C 0.2222(3) 0.40924(12) 0.7910(3) 0.0133(6) Uani 1 1 d . . . . .
C15 C 0.2521(3) 0.46775(12) 0.8357(3) 0.0140(6) Uani 1 1 d . . . . .
C16 C 0.1578(3) 0.49897(12) 0.8992(3) 0.0202(7) Uani 1 1 d . . . . .
H16A H 0.198379 0.497159 1.002265 0.030 Uiso 1 1 calc GR . . . .
H16B H 0.062218 0.482313 0.867942 0.030 Uiso 1 1 calc GR . . . .
H16C H 0.151136 0.537840 0.868770 0.030 Uiso 1 1 calc GR . . . .
C17 C 0.5122(3) 0.55455(11) 0.8041(3) 0.0115(5) Uani 1 1 d . . . . .
C18 C 0.5820(3) 0.61008(11) 0.8402(3) 0.0113(6) Uani 1 1 d . . . . .
C19 C 0.5260(3) 0.65308(11) 0.8986(3) 0.0157(6) Uani 1 1 d . . . . .
H19 H 0.439291 0.647568 0.917504 0.019 Uiso 1 1 calc R . . . .
C20 C 0.5958(3) 0.70405(12) 0.9294(3) 0.0176(6) Uani 1 1 d . . . . .
H20 H 0.557380 0.732752 0.970902 0.021 Uiso 1 1 calc R . . . .
C21 C 0.7211(3) 0.71322(12) 0.9001(3) 0.0196(6) Uani 1 1 d . . . . .
H21 H 0.767559 0.748271 0.918988 0.023 Uiso 1 1 calc R . . . .
C22 C 0.7773(3) 0.67052(12) 0.8429(3) 0.0211(7) Uani 1 1 d . . . . .
H22 H 0.863403 0.676295 0.823142 0.025 Uiso 1 1 calc R . . . .
C23 C 0.7094(3) 0.61929(12) 0.8140(3) 0.0174(6) Uani 1 1 d . . . . .
H23 H 0.750373 0.590258 0.776088 0.021 Uiso 1 1 calc R . . . .
C24 C 0.7363(3) 0.37832(14) 0.9210(3) 0.0299(8) Uani 1 1 d D . . . .
H24A H 0.805785 0.394285 0.881754 0.045 Uiso 1 1 calc GR . . . .
H24B H 0.701521 0.342822 0.874573 0.045 Uiso 1 1 calc GR . . . .
H24C H 0.782060 0.372247 1.022532 0.045 Uiso 1 1 calc GR . . . .

loop_
_atom_site_aniso_label
_atom_site_aniso_U_11
_atom_site_aniso_U_22
_atom_site_aniso_U_33
_atom_site_aniso_U_23
_atom_site_aniso_U_13
_atom_site_aniso_U_12
Co1 0.0114(2) 0.01087(19) 0.01070(19) -0.00029(16) 0.00536(14) -0.00139(15)
O1 0.0157(10) 0.0099(10) 0.0170(10) -0.0007(8) 0.0080(8) 0.0001(8)
O2 0.0200(11) 0.0132(10) 0.0158(10) -0.0036(8) 0.0119(8) -0.0025(8)
O3 0.0158(11) 0.0245(11) 0.0107(10) 0.0006(9) 0.0044(8) 0.0086(8)
O4 0.0155(10) 0.0107(9) 0.0134(10) -0.0005(8) 0.0068(8) 0.0001(8)
N1 0.0136(12) 0.0144(12) 0.0136(12) 0.0008(10) 0.0067(10) 0.0011(9)
N2 0.0121(12) 0.0137(12) 0.0109(11) 0.0025(10) 0.0039(10) 0.0011(9)
N3 0.0113(12) 0.0139(12) 0.0103(11) 0.0033(10) 0.0032(9) -0.0005(9)
N4 0.0126(12) 0.0134(12) 0.0114(11) 0.0009(10) 0.0046(10) -0.0003(9)
N5 0.0114(12) 0.0119(12) 0.0141(12) -0.0002(10) 0.0049(9) -0.0008(9)
C1 0.0091(14) 0.0121(14) 0.0108(13) 0.0036(11) 0.0008(11) 0.0013(10)
C2 0.0155(15) 0.0137(14) 0.0149(14) -0.0004(12) 0.0049(12) 0.0018(11)
C3 0.0123(15) 0.0161(15) 0.0213(15) 0.0037(13) 0.0055(12) -0.0006(11)
C4 0.0198(16) 0.0231(16) 0.0218(16) 0.0026(13) 0.0135(13) 0.0039(13)
C5 0.0258(17) 0.0177(16) 0.0162(15) -0.0040(13) 0.0111(13) 0.0018(13)
C6 0.0146(15) 0.0184(15) 0.0113(13) 0.0025(12) 0.0033(12) -0.0012(12)
C7 0.0112(14) 0.0122(14) 0.0075(13) 0.0017(11) 0.0013(11) 0.0025(11)
C8 0.0125(14) 0.0110(14) 0.0142(14) 0.0025(12) 0.0028(11) 0.0002(11)
C9 0.0210(16) 0.0145(15) 0.0210(15) -0.0011(13) 0.0084(13) -0.0032(12)
C10 0.0121(14) 0.0144(14) 0.0106(13) 0.0037(12) 0.0005(11) -0.0005(11)
C11 0.0166(15) 0.0144(15) 0.0137(14) 0.0027(12) 0.0018(12) -0.0035(11)
C12 0.0129(15) 0.0232(17) 0.0218(16) 0.0034(13) 0.0069(12) -0.0046(12)
C13 0.0155(15) 0.0214(16) 0.0139(14) 0.0031(13) 0.0074(12) 0.0003(12)
C14 0.0083(14) 0.0202(15) 0.0110(13) 0.0023(12) 0.0027(11) 0.0011(11)
C15 0.0129(14) 0.0202(15) 0.0091(13) 0.0004(12) 0.0040(11) 0.0004(12)
C16 0.0161(16) 0.0239(17) 0.0243(16) -0.0046(14) 0.0117(13) -0.0027(12)
C17 0.0127(14) 0.0117(13) 0.0080(12) 0.0011(11) 0.0007(11) 0.0010(11)
C18 0.0143(14) 0.0119(14) 0.0074(13) 0.0033(11) 0.0029(11) 0.0003(11)
C19 0.0162(15) 0.0152(15) 0.0149(14) 0.0032(12) 0.0043(12) 0.0028(11)
C20 0.0209(16) 0.0142(15) 0.0160(15) 0.0001(12) 0.0038(12) 0.0036(12)
C21 0.0233(17) 0.0157(15) 0.0164(15) -0.0008(12) 0.0023(13) -0.0059(12)
C22 0.0243(17) 0.0257(17) 0.0188(15) -0.0074(13) 0.0147(13) -0.0102(13)
C23 0.0217(16) 0.0175(15) 0.0162(15) -0.0037(13) 0.0106(13) -0.0014(12)
C24 0.037(2) 0.0286(19) 0.0219(17) 0.0006(15) 0.0077(15) 0.0190(15)

loop_
_atom_type_symbol
_atom_type_description
_atom_type_scat_dispersion_real
_atom_type_scat_dispersion_imag
_atom_type_scat_source
C C 0.0033 0.0016 'International Tables Vol C Tables 4.2.6.8 and 6.1.1.4'
H H 0.0000 0.0000 'International Tables Vol C Tables 4.2.6.8 and 6.1.1.4'
Co Co 0.3494 0.9721 'International Tables Vol C Tables 4.2.6.8 and 6.1.1.4'
N N 0.0061 0.0033 'International Tables Vol C Tables 4.2.6.8 and 6.1.1.4'
O O 0.0106 0.0060 'International Tables Vol C Tables 4.2.6.8 and 6.1.1.4'

loop_
_geom_angle_atom_site_label_1
_geom_angle_atom_site_label_2
_geom_angle_atom_site_label_3
_geom_angle
_geom_angle_site_symmetry_1
_geom_angle_site_symmetry_3
_geom_angle_publ_flag
O1 Co1 N2 69.77(7) . . ?
O1 Co1 N4 148.06(7) . . ?
O2 Co1 O1 78.56(7) . . ?
O2 Co1 N2 148.05(7) . . ?
O2 Co1 N3 140.50(7) . . ?
O2 Co1 N4 69.83(7) . . ?
O3 Co1 O1 89.83(7) . . ?
O3 Co1 O2 91.32(8) . . ?
O3 Co1 O4 178.44(7) . . ?
O3 Co1 N2 92.66(8) . . ?
O3 Co1 N3 91.69(8) . . ?
O3 Co1 N4 86.50(7) . . ?
O4 Co1 O1 88.73(7) . . ?
O4 Co1 O2 88.99(7) . . ?
O4 Co1 N2 86.28(7) . . ?
O4 Co1 N3 89.05(7) . . ?
O4 Co1 N4 95.04(7) . . ?
N2 Co1 N4 142.06(8) . . ?
N3 Co1 O1 140.81(8) . . ?
N3 Co1 N2 71.04(8) . . ?
N3 Co1 N4 71.07(8) . . ?
C7 O1 Co1 116.15(16) . . ?
C17 O2 Co1 118.00(16) . . ?
Co1 O3 H3 125.3(12) . . ?
C24 O3 Co1 124.97(17) . . ?
C24 O3 H3 109.7(12) . . ?
Co1 O4 H4A 109.6 . . ?
Co1 O4 H4B 109.5 . . ?
H4A O4 H4B 104.0 . . ?
C7 N1 N2 107.4(2) . . ?
N1 N2 Co1 120.75(16) . . ?
C8 N2 Co1 120.97(17) . . ?
C8 N2 N1 117.7(2) . . ?
C10 N3 Co1 119.91(16) . . ?
C10 N3 C14 120.4(2) . . ?
C14 N3 Co1 119.71(18) . . ?
N5 N4 Co1 119.35(15) . . ?
C15 N4 Co1 120.99(19) . . ?
C15 N4 N5 119.6(2) . . ?
C17 N5 N4 107.7(2) . . ?
C2 C1 C6 119.2(2) . . ?
C2 C1 C7 118.8(2) . . ?
C6 C1 C7 122.0(2) . . ?
C1 C2 H2 119.8 . . ?
C1 C2 C3 120.4(2) . . ?
C3 C2 H2 119.8 . . ?
C2 C3 H3A 120.1 . . ?
C4 C3 C2 119.8(3) . . ?
C4 C3 H3A 120.1 . . ?
C3 C4 H4 119.8 . . ?
C3 C4 C5 120.5(2) . . ?
C5 C4 H4 119.8 . . ?
C4 C5 H5 120.0 . . ?
C6 C5 C4 120.0(3) . . ?
C6 C5 H5 120.0 . . ?
C1 C6 H6 119.9 . . ?
C5 C6 C1 120.1(3) . . ?
C5 C6 H6 119.9 . . ?
O1 C7 N1 125.8(2) . . ?
O1 C7 C1 118.4(2) . . ?
N1 C7 C1 115.8(2) . . ?
N2 C8 C9 124.3(2) . . ?
N2 C8 C10 113.4(2) . . ?
C10 C8 C9 122.2(2) . . ?
C8 C9 H9A 109.5 . . ?
C8 C9 H9B 109.5 . . ?
C8 C9 H9C 109.5 . . ?
H9A C9 H9B 109.5 . . ?
H9A C9 H9C 109.5 . . ?
H9B C9 H9C 109.5 . . ?
N3 C10 C8 114.0(2) . . ?
N3 C10 C11 121.6(2) . . ?
C11 C10 C8 124.4(2) . . ?
C10 C11 H11 120.8 . . ?
C12 C11 C10 118.4(3) . . ?
C12 C11 H11 120.8 . . ?
C11 C12 H12 120.0 . . ?
C13 C12 C11 120.1(3) . . ?
C13 C12 H12 120.0 . . ?
C12 C13 H13 120.6 . . ?
C12 C13 C14 118.9(2) . . ?
C14 C13 H13 120.6 . . ?
N3 C14 C13 120.7(3) . . ?
N3 C14 C15 114.5(2) . . ?
C13 C14 C15 124.9(2) . . ?
N4 C15 C14 113.5(2) . . ?
N4 C15 C16 125.4(3) . . ?
C14 C15 C16 121.1(2) . . ?
C15 C16 H16A 109.5 . . ?
C15 C16 H16B 109.5 . . ?
C15 C16 H16C 109.5 . . ?
H16A C16 H16B 109.5 . . ?
H16A C16 H16C 109.5 . . ?
H16B C16 H16C 109.5 . . ?
O2 C17 N5 124.4(2) . . ?
O2 C17 C18 117.5(2) . . ?
N5 C17 C18 118.1(2) . . ?
C19 C18 C17 123.4(2) . . ?
C23 C18 C17 118.2(2) . . ?
C23 C18 C19 118.4(2) . . ?
C18 C19 H19 119.7 . . ?
C20 C19 C18 120.7(2) . . ?
C20 C19 H19 119.7 . . ?
C19 C20 H20 119.8 . . ?
C21 C20 C19 120.5(3) . . ?
C21 C20 H20 119.8 . . ?
C20 C21 H21 120.5 . . ?
C22 C21 C20 118.9(3) . . ?
C22 C21 H21 120.5 . . ?
C21 C22 H22 119.6 . . ?
C21 C22 C23 120.9(3) . . ?
C23 C22 H22 119.6 . . ?
C18 C23 H23 119.7 . . ?
C22 C23 C18 120.6(3) . . ?
C22 C23 H23 119.7 . . ?
O3 C24 H24A 109.5 . . ?
O3 C24 H24B 109.5 . . ?
O3 C24 H24C 109.5 . . ?
H24A C24 H24B 109.5 . . ?
H24A C24 H24C 109.5 . . ?
H24B C24 H24C 109.5 . . ?

loop_
_geom_bond_atom_site_label_1
_geom_bond_atom_site_label_2
_geom_bond_distance
_geom_bond_site_symmetry_2
_geom_bond_publ_flag
Co1 O1 2.1825(17) . ?
Co1 O2 2.1475(18) . ?
Co1 O3 2.1326(18) . ?
Co1 O4 2.1456(17) . ?
Co1 N2 2.200(2) . ?
Co1 N3 2.175(2) . ?
Co1 N4 2.218(2) . ?
O1 C7 1.272(3) . ?
O2 C17 1.265(3) . ?
O3 H3 0.846(9) . ?
O3 C24 1.408(3) . ?
O4 H4A 0.8580 . ?
O4 H4B 0.8579 . ?
N1 N2 1.381(3) . ?
N1 C7 1.333(3) . ?
N2 C8 1.292(3) . ?
N3 C10 1.337(3) . ?
N3 C14 1.346(3) . ?
N4 N5 1.389(3) . ?
N4 C15 1.289(3) . ?
N5 C17 1.345(3) . ?
C1 C2 1.393(4) . ?
C1 C6 1.399(4) . ?
C1 C7 1.494(3) . ?
C2 H2 0.9500 . ?
C2 C3 1.394(3) . ?
C3 H3A 0.9500 . ?
C3 C4 1.380(4) . ?
C4 H4 0.9500 . ?
C4 C5 1.387(4) . ?
C5 H5 0.9500 . ?
C5 C6 1.387(4) . ?
C6 H6 0.9500 . ?
C8 C9 1.498(4) . ?
C8 C10 1.478(4) . ?
C9 H9A 0.9800 . ?
C9 H9B 0.9800 . ?
C9 H9C 0.9800 . ?
C10 C11 1.395(4) . ?
C11 H11 0.9500 . ?
C11 C12 1.382(4) . ?
C12 H12 0.9500 . ?
C12 C13 1.380(4) . ?
C13 H13 0.9500 . ?
C13 C14 1.401(4) . ?
C14 C15 1.479(4) . ?
C15 C16 1.498(3) . ?
C16 H16A 0.9800 . ?
C16 H16B 0.9800 . ?
C16 H16C 0.9800 . ?
C17 C18 1.494(4) . ?
C18 C19 1.394(4) . ?
C18 C23 1.392(4) . ?
C19 H19 0.9500 . ?
C19 C20 1.393(4) . ?
C20 H20 0.9500 . ?
C20 C21 1.387(4) . ?
C21 H21 0.9500 . ?
C21 C22 1.382(4) . ?
C22 H22 0.9500 . ?
C22 C23 1.389(4) . ?
C23 H23 0.9500 . ?
C24 H24A 0.9800 . ?
C24 H24B 0.9800 . ?
C24 H24C 0.9800 . ?

loop_
_geom_hbond_atom_site_label_D
_geom_hbond_atom_site_label_H
_geom_hbond_atom_site_label_A
_geom_hbond_distance_DH
_geom_hbond_distance_HA
_geom_hbond_distance_DA
_geom_hbond_angle_DHA
_geom_hbond_site_symmetry_A
_geom_hbond_publ_flag
O3 H3 N5 0.846(9) 1.941(9) 2.784(3) 173.6(18) 3_667 yes
O4 H4A O2 0.86 2.02 2.747(2) 142.4 3_666 yes
O4 H4B O1 0.86 1.89 2.694(3) 154.6 3_666 yes

loop_
_geom_torsion_atom_site_label_1
_geom_torsion_atom_site_label_2
_geom_torsion_atom_site_label_3
_geom_torsion_atom_site_label_4
_geom_torsion
_geom_torsion_site_symmetry_1
_geom_torsion_site_symmetry_2
_geom_torsion_site_symmetry_3
_geom_torsion_site_symmetry_4
_geom_torsion_publ_flag
Co1 O1 C7 N1 -2.6(3) . . . . ?
Co1 O1 C7 C1 178.42(17) . . . . ?
Co1 O2 C17 N5 -7.9(3) . . . . ?
Co1 O2 C17 C18 172.10(17) . . . . ?
Co1 N2 C8 C9 169.4(2) . . . . ?
Co1 N2 C8 C10 -9.2(3) . . . . ?
Co1 N3 C10 C8 -3.2(3) . . . . ?
Co1 N3 C10 C11 177.66(19) . . . . ?
Co1 N3 C14 C13 -177.71(19) . . . . ?
Co1 N3 C14 C15 3.0(3) . . . . ?
Co1 N4 N5 C17 4.7(3) . . . . ?
Co1 N4 C15 C14 5.6(3) . . . . ?
Co1 N4 C15 C16 -173.3(2) . . . . ?
O2 C17 C18 C19 166.4(2) . . . . ?
O2 C17 C18 C23 -13.6(4) . . . . ?
N1 N2 C8 C9 -2.0(4) . . . . ?
N1 N2 C8 C10 179.5(2) . . . . ?
N2 N1 C7 O1 -0.3(3) . . . . ?
N2 N1 C7 C1 178.7(2) . . . . ?
N2 C8 C10 N3 7.8(3) . . . . ?
N2 C8 C10 C11 -173.1(2) . . . . ?
N3 C10 C11 C12 0.5(4) . . . . ?
N3 C14 C15 N4 -5.5(3) . . . . ?
N3 C14 C15 C16 173.5(2) . . . . ?
N4 N5 C17 O2 2.0(3) . . . . ?
N4 N5 C17 C18 -178.0(2) . . . . ?
N5 N4 C15 C14 -176.9(2) . . . . ?
N5 N4 C15 C16 4.2(4) . . . . ?
N5 C17 C18 C19 -13.6(4) . . . . ?
N5 C17 C18 C23 166.4(2) . . . . ?
C1 C2 C3 C4 0.2(4) . . . . ?
C2 C1 C6 C5 1.7(4) . . . . ?
C2 C1 C7 O1 10.5(4) . . . . ?
C2 C1 C7 N1 -168.6(2) . . . . ?
C2 C3 C4 C5 0.1(4) . . . . ?
C3 C4 C5 C6 0.5(4) . . . . ?
C4 C5 C6 C1 -1.4(4) . . . . ?
C6 C1 C2 C3 -1.1(4) . . . . ?
C6 C1 C7 O1 -170.5(2) . . . . ?
C6 C1 C7 N1 10.5(4) . . . . ?
C7 N1 N2 Co1 3.2(3) . . . . ?
C7 N1 N2 C8 174.6(2) . . . . ?
C7 C1 C2 C3 178.0(2) . . . . ?
C7 C1 C6 C5 -177.3(2) . . . . ?
C8 C10 C11 C12 -178.5(3) . . . . ?
C9 C8 C10 N3 -170.8(2) . . . . ?
C9 C8 C10 C11 8.3(4) . . . . ?
C10 N3 C14 C13 0.9(4) . . . . ?
C10 N3 C14 C15 -178.4(2) . . . . ?
C10 C11 C12 C13 0.1(4) . . . . ?
C11 C12 C13 C14 -0.1(4) . . . . ?
C12 C13 C14 N3 -0.4(4) . . . . ?
C12 C13 C14 C15 178.8(3) . . . . ?
C13 C14 C15 N4 175.3(3) . . . . ?
C13 C14 C15 C16 -5.7(4) . . . . ?
C14 N3 C10 C8 178.2(2) . . . . ?
C14 N3 C10 C11 -1.0(4) . . . . ?
C15 N4 N5 C17 -172.8(2) . . . . ?
C17 C18 C19 C20 -179.8(2) . . . . ?
C17 C18 C23 C22 178.7(3) . . . . ?
C18 C19 C20 C21 1.2(4) . . . . ?
C19 C18 C23 C22 -1.3(4) . . . . ?
C19 C20 C21 C22 -1.6(4) . . . . ?
C20 C21 C22 C23 0.5(4) . . . . ?
C21 C22 C23 C18 1.0(4) . . . . ?
C23 C18 C19 C20 0.2(4) . . . . ?
